data_1520225
loop_
_publ_author_name
'Mart\'inez, Lu\'is'
'Martorell, Gabriel'
'Sampedro, \'Angel'
'Ballester, Pablo'
'Costa, Antoni'
'Rotger, Carmen'

_publ_section_title
;
 Hydrogen Bonded Squaramide-Based Foldable Module Induces Both \b- and
 \a-Turns in Hairpin Structures of \a-Peptides in Water.
;
_journal_issue 12
_journal_name_full 'Organic letters'
_journal_page_first 2980
_journal_page_last 2983
_journal_paper_doi 10.1021/acs.orglett.5b01268
_journal_volume 17
_journal_year 2015
_chemical_formula_sum 'C13 H21 N3 O3'
_chemical_formula_weight 267.33
_chemical_name_systematic
;
 ?
;
_space_group_IT_number 14
_space_group_name_Hall '-P 2ybc'
_symmetry_cell_setting monoclinic
_symmetry_space_group_name_Hall '-P 2ybc'
_symmetry_space_group_name_H-M 'P 1 21/c 1'
_atom_sites_solution_hydrogens mixed
_audit_creation_method SHELXL-2014
_cell_angle_alpha 90
_cell_angle_beta 91.746(4)
_cell_angle_gamma 90
_cell_formula_units_Z 4
_cell_length_a 4.5905(5)
_cell_length_b 23.474(3)
_cell_length_c 13.2529(15)
_cell_measurement_reflns_used 4658
_cell_measurement_temperature 100(2)
_cell_measurement_theta_max 23.50
_cell_measurement_theta_min 2.32
_cell_volume 1427.4(3)
_computing_cell_refinement 'Bruker APEX2 v2011.4-0'
_computing_data_collection 'Bruker APEX2 v2011.4-0'
_computing_data_reduction 'Bruker SAINT V7.60A'
_computing_molecular_graphics 'Bruker SHELXTL'
_computing_publication_material 'Bruker SHELXTL'
_computing_structure_refinement 'SHELXL-2014 (Sheldrick, 2014)'
_computing_structure_solution Sir2011
_diffrn_ambient_temperature 100(2)
_diffrn_detector_area_resol_mean 512
_diffrn_detector_type '4K CCD area detector APEX II'
_diffrn_measured_fraction_theta_full 1.000
_diffrn_measured_fraction_theta_max 0.918
_diffrn_measurement_device_type 'APEX DUO Kappa 4-axis goniometer'
_diffrn_measurement_method
;
 Fullsphere data collection, phi and omega scans
;
_diffrn_measurement_specimen_support 'magnetic support with MicroMount'
_diffrn_radiation_monochromator 'Quazar MX Multilayer Optics'
_diffrn_radiation_type MoK\a
_diffrn_radiation_wavelength 0.71073
_diffrn_reflns_av_R_equivalents 0.0954
_diffrn_reflns_av_unetI/netI 0.0728
_diffrn_reflns_Laue_measured_fraction_full 1.000
_diffrn_reflns_Laue_measured_fraction_max 0.918
_diffrn_reflns_limit_h_max 6
_diffrn_reflns_limit_h_min -6
_diffrn_reflns_limit_k_max 29
_diffrn_reflns_limit_k_min -30
_diffrn_reflns_limit_l_max 17
_diffrn_reflns_limit_l_min -17
_diffrn_reflns_number 21592
_diffrn_reflns_point_group_measured_fraction_full 1.000
_diffrn_reflns_point_group_measured_fraction_max 0.918
_diffrn_reflns_theta_full 25.242
_diffrn_reflns_theta_max 28.889
_diffrn_reflns_theta_min 1.735
_diffrn_source 'Microfocus source E025 IuS'
_diffrn_source_current 0.6
_diffrn_source_power 50
_diffrn_source_size '0.2 mm x 0.2 mm fine focus'
_diffrn_source_type 'Bruker APEX DUO'
_exptl_absorpt_coefficient_mu 0.089
_exptl_absorpt_correction_T_max 0.998
_exptl_absorpt_correction_T_min 0.626
_exptl_absorpt_correction_type empirical
_exptl_absorpt_process_details
; 
 SADABS Version 2008/1 Bruker-Nonius
 Blessing, Acta Cryst. (1995) A51 33-38
;
_exptl_crystal_colour colourless
_exptl_crystal_density_diffrn 1.244
_exptl_crystal_description NEEDLE
_exptl_crystal_F_000 576
_exptl_crystal_size_max 0.10
_exptl_crystal_size_mid 0.02
_exptl_crystal_size_min 0.02
_refine_diff_density_max 0.241
_refine_diff_density_min -0.265
_refine_diff_density_rms 0.056
_refine_ls_extinction_method none
_refine_ls_goodness_of_fit_ref 1.031
_refine_ls_hydrogen_treatment noref
_refine_ls_matrix_type full
_refine_ls_number_parameters 178
_refine_ls_number_reflns 3452
_refine_ls_number_restraints 1
_refine_ls_restrained_S_all 1.031
_refine_ls_R_factor_all 0.0919
_refine_ls_R_factor_gt 0.0562
_refine_ls_shift/su_max 0.000
_refine_ls_shift/su_mean 0.000
_refine_ls_structure_factor_coef Fsqd
_refine_ls_weighting_details 'w=1/[\s^2^(Fo^2^)+(0.0606P)^2^+0.3359P] where P=(Fo^2^+2Fc^2^)/3'
_refine_ls_weighting_scheme calc
_refine_ls_wR_factor_gt 0.1281
_refine_ls_wR_factor_ref 0.1450
_reflns_Friedel_coverage 0.000
_reflns_number_gt 2371
_reflns_number_total 3452
_reflns_threshold_expression 'I > 2\s(I)'
_cod_data_source_file ol5b01268_si_002.cif
_cod_data_source_block mo_LL344_0m
_cod_depositor_comments
;
The following automatic conversions were performed:

'_symmetry_cell_setting' value 'Monoclinic' changed to 'monoclinic'
according to
/usr/data/users/saulius/crontab/automatic-downloads/rss-feeds/ACS/lib/dictionaries/cif_core.dic
dictionary named 'cif_core.dic' version 2.4.2 from 2011-04-26.

Automatic conversion script
Id: cif_fix_values 3271 2015-04-21 07:52:19Z andrius 

 Adding full bibliography for 1520225.cif.
;
_cod_original_sg_symbol_H-M P2(1)/c
_cod_database_code 1520225
_shelx_space_group_comment
;
The symmetry employed for this shelxl refinement is uniquely defined
by the following loop, which should always be used as a source of
symmetry information in preference to the above space-group names.
They are only intended as comments.
;
_shelx_estimated_absorpt_t_min 0.991
_shelx_estimated_absorpt_t_max 0.998
_shelxl_version_number 2014-3

loop_
_space_group_symop_operation_xyz
'x, y, z'
'-x, y+1/2, -z+1/2'
'-x, -y, -z'
'x, -y-1/2, z-1/2'

loop_
_atom_site_label
_atom_site_type_symbol
_atom_site_fract_x
_atom_site_fract_y
_atom_site_fract_z
_atom_site_U_iso_or_equiv
_atom_site_adp_type
_atom_site_occupancy
_atom_site_site_symmetry_order
_atom_site_calc_flag
_atom_site_refinement_flags_posn
_atom_site_refinement_flags_adp
N1 N 0.3207(3) 0.23842(6) 0.10505(11) 0.0254(3) Uani 1 1 d . .
N2 N 0.1387(3) 0.36106(6) 0.20720(12) 0.0270(4) Uani 1 1 d D .
H2 H 0.244(4) 0.3716(8) 0.1508(9) 0.032 Uiso 1 1 d D U
N3 N 0.5260(3) 0.35302(6) -0.07653(11) 0.0254(4) Uani 1 1 d . .
H3 H 0.6053 0.3471 -0.1353 0.031 Uiso 1 1 calc R U
O1 O -0.2744(3) 0.29337(6) 0.36338(10) 0.0363(4) Uani 1 1 d . .
O2 O -0.1268(3) 0.17338(5) 0.25262(10) 0.0319(3) Uani 1 1 d . .
O3 O 0.4647(3) 0.41349(5) 0.05366(9) 0.0300(3) Uani 1 1 d . .
C1 C 0.1480(3) 0.25432(8) 0.17903(13) 0.0234(4) Uani 1 1 d . .
C2 C 0.0754(4) 0.30707(7) 0.22378(13) 0.0238(4) Uani 1 1 d . .
C3 C -0.1190(4) 0.27838(8) 0.29405(14) 0.0267(4) Uani 1 1 d . .
C4 C -0.0486(4) 0.22333(8) 0.24439(13) 0.0258(4) Uani 1 1 d . .
C5 C 0.3196(4) 0.17970(8) 0.06862(15) 0.0323(4) Uani 1 1 d . .
H5A H 0.2018 0.1561 0.1127 0.048 Uiso 1 1 calc R U
H5B H 0.5197 0.1651 0.0691 0.048 Uiso 1 1 calc R U
H5C H 0.2365 0.1785 -0.0004 0.048 Uiso 1 1 calc R U
C6 C 0.5022(3) 0.27968(7) 0.05367(14) 0.0237(4) Uani 1 1 d . .
H6A H 0.6758 0.2599 0.0281 0.028 Uiso 1 1 calc R U
H6B H 0.5708 0.3088 0.1029 0.028 Uiso 1 1 calc R U
C7 C 0.3417(3) 0.30928(7) -0.03449(14) 0.0250(4) Uani 1 1 d . .
H7A H 0.2889 0.2810 -0.0873 0.030 Uiso 1 1 calc R U
H7B H 0.1598 0.3267 -0.0107 0.030 Uiso 1 1 calc R U
C8 C 0.5774(4) 0.40182(7) -0.02799(13) 0.0247(4) Uani 1 1 d . .
C9 C 0.7833(4) 0.44256(8) -0.07596(15) 0.0327(5) Uani 1 1 d . .
H9A H 0.6895 0.4799 -0.0837 0.049 Uiso 1 1 calc R U
H9B H 0.8350 0.4281 -0.1424 0.049 Uiso 1 1 calc R U
H9C H 0.9601 0.4463 -0.0331 0.049 Uiso 1 1 calc R U
C10 C -0.0070(4) 0.40796(8) 0.25889(15) 0.0295(4) Uani 1 1 d . .
H10A H -0.1251 0.3922 0.3136 0.035 Uiso 1 1 calc R U
H10B H -0.1409 0.4276 0.2104 0.035 Uiso 1 1 calc R U
C11 C 0.2082(4) 0.45067(7) 0.30324(14) 0.0276(4) Uani 1 1 d . .
H11A H 0.3370 0.4642 0.2497 0.033 Uiso 1 1 calc R U
H11B H 0.3315 0.4319 0.3560 0.033 Uiso 1 1 calc R U
C12 C 0.0530(4) 0.50139(8) 0.34902(15) 0.0324(4) Uani 1 1 d . .
H12A H -0.0824 0.5180 0.2974 0.039 Uiso 1 1 calc R U
H12B H -0.0647 0.4878 0.4056 0.039 Uiso 1 1 calc R U
C13 C 0.2593(4) 0.54768(8) 0.38765(17) 0.0373(5) Uani 1 1 d . .
H13A H 0.3983 0.5314 0.4373 0.056 Uiso 1 1 calc R U
H13B H 0.1473 0.5780 0.4195 0.056 Uiso 1 1 calc R U
H13C H 0.3655 0.5635 0.3311 0.056 Uiso 1 1 calc R U

loop_
_atom_site_aniso_label
_atom_site_aniso_U_11
_atom_site_aniso_U_22
_atom_site_aniso_U_33
_atom_site_aniso_U_23
_atom_site_aniso_U_13
_atom_site_aniso_U_12
N1 0.0196(7) 0.0258(8) 0.0308(8) 0.0004(6) 0.0012(6) 0.0000(6)
N2 0.0217(8) 0.0293(9) 0.0302(9) -0.0008(7) 0.0060(6) 0.0011(6)
N3 0.0197(8) 0.0305(8) 0.0262(8) 0.0011(6) 0.0017(6) 0.0001(6)
O1 0.0328(8) 0.0410(8) 0.0357(8) -0.0001(6) 0.0112(6) 0.0004(6)
O2 0.0312(7) 0.0310(7) 0.0337(8) 0.0025(6) 0.0024(6) -0.0049(6)
O3 0.0265(7) 0.0325(7) 0.0311(7) -0.0016(6) 0.0043(6) 0.0016(5)
C1 0.0154(8) 0.0302(10) 0.0243(9) 0.0014(7) -0.0037(7) 0.0007(7)
C2 0.0144(8) 0.0322(10) 0.0246(9) 0.0005(7) -0.0030(7) 0.0009(7)
C3 0.0198(9) 0.0343(10) 0.0257(9) 0.0023(8) -0.0024(7) -0.0001(7)
C4 0.0190(9) 0.0342(10) 0.0239(9) 0.0038(8) -0.0032(7) -0.0015(7)
C5 0.0316(10) 0.0282(10) 0.0372(11) -0.0007(8) 0.0046(9) 0.0006(8)
C6 0.0133(8) 0.0283(9) 0.0294(9) 0.0000(7) 0.0007(7) 0.0004(6)
C7 0.0150(8) 0.0307(9) 0.0291(10) 0.0020(7) -0.0020(7) -0.0017(7)
C8 0.0166(8) 0.0295(10) 0.0278(10) 0.0012(7) -0.0008(7) 0.0040(7)
C9 0.0276(10) 0.0328(11) 0.0377(11) 0.0009(8) 0.0037(8) -0.0025(8)
C10 0.0203(9) 0.0316(10) 0.0368(11) -0.0037(8) 0.0056(8) 0.0023(7)
C11 0.0207(9) 0.0310(10) 0.0312(10) 0.0005(8) 0.0010(7) 0.0020(7)
C12 0.0254(10) 0.0322(10) 0.0397(11) -0.0027(9) 0.0034(8) 0.0021(8)
C13 0.0323(11) 0.0329(11) 0.0464(13) -0.0043(9) -0.0010(9) 0.0035(8)

loop_
_atom_type_symbol
_atom_type_description
_atom_type_scat_dispersion_real
_atom_type_scat_dispersion_imag
_atom_type_scat_source
C C 0.0033 0.0016 'International Tables Vol C Tables 4.2.6.8 and 6.1.1.4'
H H 0.0000 0.0000 'International Tables Vol C Tables 4.2.6.8 and 6.1.1.4'
N N 0.0061 0.0033 'International Tables Vol C Tables 4.2.6.8 and 6.1.1.4'
O O 0.0106 0.0060 'International Tables Vol C Tables 4.2.6.8 and 6.1.1.4'

loop_
_geom_angle_atom_site_label_1
_geom_angle_atom_site_label_2
_geom_angle_atom_site_label_3
_geom_angle
C1 N1 C6 121.21(15)
C1 N1 C5 120.76(15)
C6 N1 C5 117.92(14)
C2 N2 C10 122.44(15)
C8 N3 C7 121.32(15)
N1 C1 C2 134.86(16)
N1 C1 C4 133.43(17)
C2 C1 C4 91.68(14)
N2 C2 C1 135.51(16)
N2 C2 C3 133.24(16)
C1 C2 C3 91.15(14)
O1 C3 C2 135.83(17)
O1 C3 C4 135.69(17)
C2 C3 C4 88.48(14)
O2 C4 C1 135.41(17)
O2 C4 C3 135.92(16)
C1 C4 C3 88.65(14)
N1 C6 C7 112.90(13)
N3 C7 C6 109.96(13)
O3 C8 N3 122.50(16)
O3 C8 C9 120.83(16)
N3 C8 C9 116.66(15)
N2 C10 C11 112.12(14)
C10 C11 C12 111.39(15)
C13 C12 C11 113.49(15)

loop_
_geom_bond_atom_site_label_1
_geom_bond_atom_site_label_2
_geom_bond_distance
N1 C1 1.333(2)
N1 C6 1.460(2)
N1 C5 1.460(2)
N2 C2 1.320(2)
N2 C10 1.469(2)
N3 C8 1.331(2)
N3 C7 1.452(2)
O1 C3 1.232(2)
O2 C4 1.232(2)
O3 C8 1.244(2)
C1 C2 1.417(2)
C1 C4 1.463(2)
C2 C3 1.472(2)
C3 C4 1.490(3)
C6 C7 1.529(2)
C8 C9 1.500(2)
C10 C11 1.514(2)
C11 C12 1.523(2)
C12 C13 1.520(3)

loop_
_geom_torsion_atom_site_label_1
_geom_torsion_atom_site_label_2
_geom_torsion_atom_site_label_3
_geom_torsion_atom_site_label_4
_geom_torsion
C6 N1 C1 C2 3.6(3)
C5 N1 C1 C2 -172.43(19)
C6 N1 C1 C4 -178.38(17)
C5 N1 C1 C4 5.6(3)
C10 N2 C2 C1 170.88(19)
C10 N2 C2 C3 -4.3(3)
N1 C1 C2 N2 3.8(4)
C4 C1 C2 N2 -174.8(2)
N1 C1 C2 C3 -179.8(2)
C4 C1 C2 C3 1.70(14)
N2 C2 C3 O1 -4.6(4)
C1 C2 C3 O1 178.8(2)
N2 C2 C3 C4 175.0(2)
C1 C2 C3 C4 -1.67(14)
N1 C1 C4 O2 -1.9(4)
C2 C1 C4 O2 176.7(2)
N1 C1 C4 C3 179.7(2)
C2 C1 C4 C3 -1.68(14)
O1 C3 C4 O2 2.8(4)
C2 C3 C4 O2 -176.8(2)
O1 C3 C4 C1 -178.9(2)
C2 C3 C4 C1 1.61(13)
C1 N1 C6 C7 -86.3(2)
C5 N1 C6 C7 89.82(18)
C8 N3 C7 C6 -73.4(2)
N1 C6 C7 N3 175.14(14)
C7 N3 C8 O3 -2.3(3)
C7 N3 C8 C9 176.92(15)
C2 N2 C10 C11 131.07(18)
N2 C10 C11 C12 175.38(15)
C10 C11 C12 C13 -175.69(17)
